data_7013687
loop_
_publ_author_name
'Novitchi, Ghenadie'
'Shova, Sergiu'
'Caneschi, Andrea'
'Costes, Jean-Pierre'
'Gdaniec, Maria'
'Stanica, Nicolae'

_publ_section_title
;
 Hetero di- and trinuclear Cu-Gd complexes with trifluoroacetate
 bridges: synthesis, structural and magnetic studies.
;
_journal_issue 8
_journal_name_full 'Dalton transactions (Cambridge, England : 2003)'
_journal_page_first 1194
_journal_page_last 1200
_journal_paper_doi 10.1039/b312186k
_journal_year 2004
_chemical_formula_sum 'C32 H38 Cu F9 Gd N2 O12'
_chemical_formula_weight 1034.43
_chemical_name_common 1
_chemical_name_systematic
;
?
;
_space_group_IT_number 14
_symmetry_cell_setting monoclinic
_symmetry_space_group_name_Hall '-P 2yn'
_symmetry_space_group_name_H-M 'P 1 21/n 1'
_atom_sites_solution_hydrogens geom
_atom_sites_solution_primary direct
_atom_sites_solution_secondary difmap
_audit_creation_method SHELXL-97
_cell_angle_alpha 90.000(5)
_cell_angle_beta 94.040(5)
_cell_angle_gamma 90.000(5)
_cell_formula_units_Z 4
_cell_length_a 9.582(5)
_cell_length_b 19.872(5)
_cell_length_c 21.060(5)
_cell_measurement_temperature 180
_cell_measurement_theta_max 25.5
_cell_measurement_theta_min 2.19
_cell_volume 4000(3)
_computing_cell_refinement
;
CrysAlis RED, Oxford Diffraction Ltd.,
Version 1.170.32 (release 06.06.2003 CrysAlis170 VC++)
(compiled Jun  6 2003,13:53:32)
;
_computing_data_collection
;
CrysAlis CCD, Oxford Diffraction Ltd.,
Version 1.170.32 (release 06.06.2003 CrysAlis170 VC++)
(compiled Jun  6 2003,13:53:32)
;
_computing_data_reduction
;
CrysAlis RED, Oxford Diffraction Ltd.,
Version 1.170.32 (release 06.06.2003 CrysAlis170 VC++)
(compiled Jun  6 2003,13:53:32
;
_computing_molecular_graphics 'ORTEP-3 (Farrugia, 1997)'
_computing_publication_material 'SHELXL-97 (Sheldrick, 1997)'
_computing_structure_refinement 'SHELXL-97 (Sheldrick, 1997)'
_computing_structure_solution 'SHELXS-97 (Sheldrick, 1990)'
_diffrn_ambient_temperature 180
_diffrn_measured_fraction_theta_full 0.993
_diffrn_measured_fraction_theta_max 0.993
_diffrn_measurement_device_type 'Kuma KM4CCD'
_diffrn_measurement_method omega-phi
_diffrn_radiation_monochromator graphite
_diffrn_radiation_source 'Enhance (Mo) X-ray Source'
_diffrn_radiation_type MoK\a
_diffrn_radiation_wavelength 0.71073
_diffrn_reflns_av_R_equivalents 0.0884
_diffrn_reflns_av_sigmaI/netI 0.0728
_diffrn_reflns_limit_h_max 11
_diffrn_reflns_limit_h_min -11
_diffrn_reflns_limit_k_max 23
_diffrn_reflns_limit_k_min -23
_diffrn_reflns_limit_l_max 25
_diffrn_reflns_limit_l_min -25
_diffrn_reflns_number 30006
_diffrn_reflns_theta_full 25.50
_diffrn_reflns_theta_max 25.50
_diffrn_reflns_theta_min 2.19
_diffrn_standards_decay_% 0
_exptl_absorpt_coefficient_mu 2.276
_exptl_absorpt_correction_T_max 0.540
_exptl_absorpt_correction_T_min 0.422
_exptl_absorpt_correction_type multi-scan
_exptl_absorpt_process_details 'R. H. Blessing, Acta Cryst., 1995, a51, 33'
_exptl_crystal_colour dark-green
_exptl_crystal_density_diffrn 1.718
_exptl_crystal_density_method 'not measured'
_exptl_crystal_description prism
_exptl_crystal_F_000 2056
_exptl_crystal_size_max 0.4
_exptl_crystal_size_mid 0.4
_exptl_crystal_size_min 0.2
_refine_diff_density_max 1.032
_refine_diff_density_min -1.444
_refine_diff_density_rms 0.147
_refine_ls_extinction_method none
_refine_ls_goodness_of_fit_ref 0.914
_refine_ls_hydrogen_treatment mixed
_refine_ls_matrix_type full
_refine_ls_number_parameters 546
_refine_ls_number_reflns 7417
_refine_ls_number_restraints 114
_refine_ls_restrained_S_all 0.919
_refine_ls_R_factor_all 0.1065
_refine_ls_R_factor_gt 0.0638
_refine_ls_shift/su_max 1.025
_refine_ls_shift/su_mean 0.032
_refine_ls_structure_factor_coef Fsqd
_refine_ls_weighting_details 'calc w=1/[\s^2^(Fo^2^)+(0.1244P)^2^+0.0000P] where P=(Fo^2^+2Fc^2^)/3'
_refine_ls_weighting_scheme calc
_refine_ls_wR_factor_gt 0.1632
_refine_ls_wR_factor_ref 0.1853
_reflns_number_gt 4506
_reflns_number_total 7417
_reflns_threshold_expression >2sigma(I)
_cod_data_source_file b312186k.txt
_cod_data_source_block 1
_cod_depositor_comments
;
The following automatic conversions were performed:
'_exptl_absorpt_correction_type' value 'Multiscan' changed to 'multi-scan'
according to '/home/saulius/struct/CIF-dictionaries/cif_core.dic'
dictionary named 'cif_core.dic' version 2.4.1 from 2010-06-29.

Automatic conversion script
Id: cif_fix_enum 1527 2010-12-29 10:47:43Z saulius 
;
_cod_database_code 7013687

loop_
_symmetry_equiv_pos_as_xyz
'x, y, z'
'-x+1/2, y+1/2, -z+1/2'
'-x, -y, -z'
'x-1/2, -y-1/2, z-1/2'

loop_
_atom_site_label
_atom_site_type_symbol
_atom_site_fract_x
_atom_site_fract_y
_atom_site_fract_z
_atom_site_U_iso_or_equiv
_atom_site_adp_type
_atom_site_occupancy
_atom_site_symmetry_multiplicity
_atom_site_calc_flag
_atom_site_refinement_flags
_atom_site_disorder_assembly
_atom_site_disorder_group
Gd1 Gd 0.51144(4) 0.22677(2) -0.09336(2) 0.05053(17) Uani 1 1 d . A .
Cu1 Cu 0.63645(10) 0.34152(5) 0.01543(5) 0.0509(3) Uani 1 1 d . A .
O2A O 0.4598(6) 0.3221(3) -0.0314(3) 0.0567(16) Uani 1 1 d . . .
O1A O 0.6927(6) 0.2539(3) -0.0155(3) 0.0535(15) Uani 1 1 d . . .
O5A O 0.6894(7) 0.1309(3) -0.0528(3) 0.0635(17) Uani 1 1 d . A .
N2A N 0.5645(8) 0.4169(5) 0.0594(5) 0.084(3) Uani 1 1 d D . .
N1A N 0.7897(10) 0.3478(4) 0.0775(4) 0.073(2) Uani 1 1 d D . .
C15A C 0.6818(16) 0.4537(7) 0.0966(11) 0.126(16) Uani 0.558(19) 1 d PD A 1
H15A H 0.7395 0.4778 0.0681 0.151 Uiso 0.558(19) 1 calc PR A 1
H15B H 0.6447 0.4856 0.1259 0.151 Uiso 0.558(19) 1 calc PR A 1
C17A C 0.7621(13) 0.4016(8) 0.1308(6) 0.082(8) Uani 0.558(19) 1 d PD A 1
C25A C 0.8922(16) 0.4371(12) 0.1530(10) 0.084(8) Uani 0.558(19) 1 d PD A 1
H25A H 0.9391 0.4525 0.1169 0.126 Uiso 0.558(19) 1 calc PR A 1
H25B H 0.9522 0.4069 0.1778 0.126 Uiso 0.558(19) 1 calc PR A 1
H25C H 0.8695 0.4749 0.1787 0.126 Uiso 0.558(19) 1 calc PR A 1
C25* C 0.665(2) 0.5011(9) 0.1451(12) 0.063(7) Uani 0.442(19) 1 d PD A 2
H25D H 0.7437 0.5062 0.1758 0.095 Uiso 0.442(19) 1 calc PR A 2
H25E H 0.5809 0.5131 0.1642 0.095 Uiso 0.442(19) 1 calc PR A 2
H25F H 0.6777 0.5298 0.1093 0.095 Uiso 0.442(19) 1 calc PR A 2
C15* C 0.6565(19) 0.4305(7) 0.1236(6) 0.090(11) Uani 0.442(19) 1 d PD A 2
C17* C 0.8011(15) 0.4197(10) 0.1033(13) 0.076(9) Uiso 0.442(19) 1 d PD A 2
H17A H 0.8705 0.4232 0.1389 0.091 Uiso 0.442(19) 1 calc PR A 2
H17B H 0.8234 0.4514 0.0705 0.091 Uiso 0.442(19) 1 calc PR A 2
C24A C 0.6589(12) 0.3817(6) 0.1811(5) 0.074(3) Uani 1 1 d D . .
H24A H 0.6501 0.4179 0.2107 0.111 Uiso 0.558(19) 1 d PR A .
H24B H 0.5689 0.3719 0.1602 0.111 Uiso 0.558(19) 1 d PR . .
H24C H 0.6942 0.3425 0.2034 0.111 Uiso 0.558(19) 1 d PR . .
H24A' H 0.7210 0.3978 0.2155 0.111 Uiso 0.442(19) 1 d PR . .
H24B' H 0.5657 0.3786 0.1948 0.111 Uiso 0.442(19) 1 d PR . .
H24C' H 0.6890 0.3381 0.1680 0.111 Uiso 0.442(19) 1 d PR . .
C7A C 0.8784(12) 0.3006(6) 0.0941(6) 0.080(3) Uani 1 1 d . A .
H7A H 0.9470 0.3104 0.1262 0.096 Uiso 1 1 calc R . .
C6A C 0.8787(10) 0.2348(5) 0.0668(5) 0.064(3) Uani 1 1 d . . .
C5A C 0.9705(12) 0.1877(6) 0.0941(6) 0.084(4) Uani 1 1 d . A .
H5A H 1.0375 0.2015 0.1255 0.101 Uiso 1 1 calc R . .
C4A C 0.9659(13) 0.1229(7) 0.0767(7) 0.101(5) Uani 1 1 d . . .
H4A H 1.0268 0.0923 0.0974 0.121 Uiso 1 1 calc R A .
C3A C 0.8733(12) 0.1012(6) 0.0291(6) 0.085(4) Uani 1 1 d . A .
H3A H 0.8691 0.0559 0.0181 0.102 Uiso 1 1 calc R . .
C2A C 0.7870(10) 0.1463(5) -0.0024(5) 0.061(2) Uani 1 1 d . . .
C1A C 0.7832(9) 0.2128(5) 0.0156(4) 0.055(2) Uani 1 1 d . A .
C8A C 0.3371(9) 0.3515(4) -0.0193(5) 0.054(2) Uani 1 1 d . A .
C9A C 0.2175(9) 0.3227(5) -0.0507(5) 0.064(3) Uani 1 1 d . A .
C10A C 0.0891(11) 0.3519(5) -0.0449(6) 0.075(3) Uani 1 1 d . . .
H10A H 0.0100 0.3327 -0.0656 0.090 Uiso 1 1 calc R . .
C11A C 0.0751(9) 0.4088(5) -0.0092(6) 0.072(3) Uani 1 1 d . . .
H11A H -0.0125 0.4283 -0.0066 0.086 Uiso 1 1 calc R . .
C12A C 0.1892(10) 0.4365(5) 0.0223(6) 0.074(3) Uani 1 1 d . A .
H12A H 0.1792 0.4743 0.0475 0.088 Uiso 1 1 d R . .
C13A C 0.3231(9) 0.4085(5) 0.0177(5) 0.062(3) Uani 1 1 d . . .
C14A C 0.4385(11) 0.4378(6) 0.0579(7) 0.092(4) Uani 1 1 d . A .
H14A H 0.4184 0.4750 0.0824 0.110 Uiso 1 1 d R . .
O6A O 0.2450(7) 0.2651(4) -0.0841(4) 0.086(3) Uani 1 1 d D . .
C22A C 0.1279(14) 0.2355(9) -0.1266(7) 0.071(6) Uani 0.70(3) 1 d PD B 1
H22A H 0.0673 0.2701 -0.1458 0.085 Uiso 0.70(3) 1 d PR B 1
H22B H 0.1624 0.2074 -0.1597 0.085 Uiso 0.70(3) 1 d PR B 1
C23A C 0.0434(19) 0.1964(10) -0.0834(10) 0.097(7) Uani 0.73(3) 1 d PD B 1
H23A H 0.1038 0.1607 -0.0675 0.146 Uiso 0.73(3) 1 d PR B 1
H23B H -0.0406 0.1776 -0.1036 0.146 Uiso 0.73(3) 1 d PR B 1
H23C H 0.0202 0.2247 -0.0487 0.146 Uiso 0.73(3) 1 d PR B 1
C22* C 0.121(3) 0.2165(15) -0.0771(13) 0.057(11) Uiso 0.30(3) 1 d PD B 2
H22C H 0.1544 0.1710 -0.0688 0.068 Uiso 0.30(3) 1 calc PR B 2
H22D H 0.0662 0.2305 -0.0424 0.068 Uiso 0.30(3) 1 calc PR B 2
C23* C 0.037(3) 0.2199(17) -0.1382(13) 0.048(10) Uiso 0.27(3) 1 d PD B 2
H23D H -0.0263 0.2574 -0.1377 0.072 Uiso 0.27(3) 1 calc PR B 2
H23E H -0.0155 0.1790 -0.1446 0.072 Uiso 0.27(3) 1 calc PR B 2
H23F H 0.0977 0.2256 -0.1721 0.072 Uiso 0.27(3) 1 calc PR B 2
C20A C 0.6873(13) 0.0617(6) -0.0755(7) 0.090(4) Uani 1 1 d . . .
H20A H 0.6006 0.0540 -0.1011 0.108 Uiso 1 1 d R A .
H20B H 0.6884 0.0317 -0.0391 0.108 Uiso 1 1 d R . .
C21A C 0.8052(18) 0.0435(7) -0.1137(8) 0.121(6) Uani 1 1 d . A .
H21A H 0.8276 0.0815 -0.1391 0.181 Uiso 1 1 d R . .
H21B H 0.7801 0.0060 -0.1409 0.181 Uiso 1 1 d R . .
H21C H 0.8851 0.0317 -0.0858 0.181 Uiso 1 1 d R . .
C3C C 0.3320(11) 0.0771(5) -0.1019(6) 0.067(3) Uani 1 1 d . B .
O3C O 0.3848(6) 0.1294(3) -0.1246(3) 0.0585(16) Uani 1 1 d . . .
O4C O 0.3082(11) 0.0649(5) -0.0460(4) 0.102(3) Uani 1 1 d . . .
C4C C 0.2944(12) 0.0223(5) -0.1501(6) 0.090(4) Uani 1 1 d D . .
F7C F 0.345(2) 0.0298(10) -0.2062(7) 0.090(6) Uiso 0.47(4) 1 d PD B 1
F8C F 0.346(2) -0.0380(6) -0.1260(7) 0.077(6) Uiso 0.47(4) 1 d PD B 1
F9C F 0.1604(13) 0.0135(14) -0.1608(12) 0.111(8) Uiso 0.47(4) 1 d PD B 1
F7C* F 0.387(2) 0.0180(11) -0.1943(10) 0.106(6) Uiso 0.53(4) 1 d PD B 2
F8C* F 0.272(3) -0.0370(9) -0.1229(9) 0.140(9) Uiso 0.53(4) 1 d PD B 2
F9C* F 0.1691(17) 0.0381(15) -0.1785(11) 0.134(8) Uiso 0.53(4) 1 d PD B 2
C1C C 0.6401(12) 0.1888(6) -0.2364(5) 0.071(3) Uani 1 1 d . B .
O1C O 0.6460(6) 0.1831(3) -0.1778(3) 0.0593(16) Uani 1 1 d . . .
O2C O 0.5459(11) 0.2076(7) -0.2716(4) 0.125(4) Uani 1 1 d . . .
C2C C 0.7735(14) 0.1691(6) -0.2683(5) 0.096(4) Uani 1 1 d D . .
F4C F 0.8882(16) 0.1797(10) -0.2302(8) 0.119(7) Uiso 0.54(2) 1 d PD B 1
F5C F 0.785(2) 0.1950(11) -0.3250(7) 0.127(7) Uiso 0.54(2) 1 d PD B 1
F6C F 0.770(2) 0.1026(8) -0.2752(9) 0.131(7) Uiso 0.54(2) 1 d PD B 1
F4C* F 0.866(2) 0.2194(10) -0.2663(12) 0.144(10) Uiso 0.46(2) 1 d PD B 2
F5C* F 0.747(2) 0.1544(13) -0.3303(7) 0.133(8) Uiso 0.46(2) 1 d PD B 2
F6C* F 0.845(2) 0.1183(10) -0.2438(9) 0.117(8) Uiso 0.46(2) 1 d PD B 2
C18A C 0.7015(9) 0.3715(5) -0.1208(5) 0.056(2) Uani 1 1 d . A .
O3A O 0.7201(6) 0.3970(3) -0.0678(3) 0.0561(15) Uani 1 1 d . . .
O4A O 0.6389(7) 0.3180(3) -0.1376(3) 0.0663(17) Uani 1 1 d . . .
C19A C 0.7638(11) 0.4077(5) -0.1768(5) 0.072(3) Uani 1 1 d D . .
F1A F 0.8807(13) 0.4413(8) -0.1588(6) 0.099(5) Uiso 0.545(17) 1 d PD A 1
F2A F 0.782(2) 0.3720(9) -0.2283(8) 0.135(7) Uiso 0.545(17) 1 d PD A 1
F3A F 0.6759(16) 0.4561(8) -0.1975(8) 0.123(6) Uiso 0.545(17) 1 d PD A 1
F1A* F 0.797(2) 0.4716(7) -0.1662(9) 0.113(7) Uiso 0.455(17) 1 d PD A 2
F2A* F 0.8746(17) 0.3726(9) -0.1957(9) 0.109(7) Uiso 0.455(17) 1 d PD A 2
F3A* F 0.6825(17) 0.4087(10) -0.2303(7) 0.103(6) Uiso 0.455(17) 1 d PD A 2
O2D O 0.3837(7) 0.2632(4) -0.1922(4) 0.073(2) Uani 1 1 d . . .
H2 H 0.4193 0.2353 -0.2179 0.088 Uiso 1 1 d R A .
C3D C 0.3448(15) 0.3311(7) -0.2119(7) 0.102(4) Uani 1 1 d . A .
H3D1 H 0.4259 0.3542 -0.2264 0.122 Uiso 1 1 calc R . .
H3D2 H 0.3128 0.3558 -0.1760 0.122 Uiso 1 1 calc R . .
C4D C 0.2301(14) 0.3293(9) -0.2649(8) 0.119(6) Uani 1 1 d . . .
H4D1 H 0.2677 0.3135 -0.3033 0.178 Uiso 1 1 calc R A .
H4D2 H 0.1927 0.3738 -0.2717 0.178 Uiso 1 1 calc R . .
H4D3 H 0.1571 0.2995 -0.2535 0.178 Uiso 1 1 calc R . .
O1D O 0.4308(7) 0.1773(4) 0.0045(3) 0.0685(18) Uani 1 1 d . . .
H1 H 0.3783 0.1422 0.0000 0.082 Uiso 1 1 d R A .
C1D C 0.408(2) 0.2017(9) 0.0663(6) 0.121(6) Uani 1 1 d . A .
H1D1 H 0.4857 0.2304 0.0805 0.145 Uiso 1 1 calc R . .
H1D2 H 0.3241 0.2293 0.0635 0.145 Uiso 1 1 calc R . .
C2D C 0.393(3) 0.1525(11) 0.1120(9) 0.150(7) Uani 1 1 d . . .
H2D1 H 0.3096 0.1269 0.1012 0.226 Uiso 1 1 calc R A .
H2D2 H 0.3862 0.1733 0.1528 0.226 Uiso 1 1 calc R . .
H2D3 H 0.4726 0.1231 0.1137 0.226 Uiso 1 1 calc R . .

loop_
_atom_site_aniso_label
_atom_site_aniso_U_11
_atom_site_aniso_U_22
_atom_site_aniso_U_33
_atom_site_aniso_U_23
_atom_site_aniso_U_13
_atom_site_aniso_U_12
Gd1 0.0509(2) 0.0348(3) 0.0643(3) -0.0037(2) -0.00728(17) 0.00141(18)
Cu1 0.0462(5) 0.0397(6) 0.0655(7) -0.0063(5) -0.0046(4) -0.0002(4)
O2A 0.048(3) 0.037(3) 0.085(4) -0.017(3) 0.000(3) 0.005(2)
O1A 0.047(3) 0.045(3) 0.065(4) 0.004(3) -0.020(3) 0.005(2)
O5A 0.073(4) 0.040(4) 0.075(4) -0.010(3) -0.016(3) 0.018(3)
N2A 0.048(4) 0.070(6) 0.135(9) -0.047(6) 0.014(5) -0.013(4)
N1A 0.100(6) 0.044(5) 0.071(5) 0.000(4) -0.028(5) -0.001(4)
C15A 0.052(13) 0.11(2) 0.23(4) -0.11(3) 0.073(19) -0.062(15)
C17A 0.103(19) 0.050(12) 0.089(17) -0.005(11) -0.015(15) -0.028(12)
C25A 0.052(10) 0.114(18) 0.083(14) -0.056(13) -0.011(9) -0.006(10)
C25* 0.061(12) 0.044(13) 0.082(16) -0.005(11) -0.011(11) 0.000(9)
C15* 0.058(17) 0.08(2) 0.13(3) -0.043(19) 0.025(17) -0.036(15)
C24A 0.098(8) 0.065(7) 0.061(6) -0.006(5) 0.024(6) -0.022(6)
C7A 0.088(7) 0.061(7) 0.085(8) 0.007(6) -0.032(6) -0.003(6)
C6A 0.060(5) 0.067(7) 0.062(6) 0.009(5) -0.019(4) 0.007(5)
C5A 0.092(8) 0.064(8) 0.089(8) 0.010(6) -0.035(6) 0.016(6)
C4A 0.095(9) 0.076(10) 0.126(11) 0.021(8) -0.033(8) 0.038(7)
C3A 0.082(7) 0.064(7) 0.103(9) 0.014(6) -0.030(7) 0.026(6)
C2A 0.059(5) 0.042(6) 0.079(7) 0.003(5) -0.005(5) 0.017(4)
C1A 0.051(5) 0.058(6) 0.054(5) 0.006(4) -0.008(4) 0.009(4)
C8A 0.045(4) 0.039(5) 0.079(6) 0.004(4) 0.007(4) 0.002(4)
C9A 0.045(4) 0.050(6) 0.094(7) -0.008(5) -0.005(4) 0.008(4)
C10A 0.056(5) 0.051(6) 0.116(9) -0.001(6) -0.003(6) 0.009(4)
C11A 0.043(5) 0.061(7) 0.113(9) 0.003(6) 0.010(5) 0.014(4)
C12A 0.055(5) 0.044(6) 0.123(10) -0.005(6) 0.017(6) 0.006(4)
C13A 0.053(5) 0.041(5) 0.094(7) -0.013(5) 0.018(5) 0.002(4)
C14A 0.065(6) 0.071(8) 0.142(12) -0.046(8) 0.027(7) -0.012(6)
O6A 0.051(4) 0.073(5) 0.129(7) -0.039(5) -0.017(4) 0.007(3)
C22A 0.047(8) 0.084(12) 0.079(12) -0.019(9) -0.009(6) -0.018(7)
C23A 0.082(12) 0.080(13) 0.130(19) 0.006(11) 0.005(11) -0.028(9)
C20A 0.091(8) 0.053(7) 0.118(10) -0.021(7) -0.042(7) 0.019(6)
C21A 0.156(14) 0.061(9) 0.144(14) -0.013(8) -0.005(11) 0.054(9)
C3C 0.084(7) 0.042(6) 0.073(7) -0.006(5) -0.001(5) -0.005(5)
O3C 0.067(4) 0.035(4) 0.072(4) -0.005(3) -0.006(3) -0.009(3)
O4C 0.157(8) 0.072(6) 0.078(6) -0.006(5) 0.012(5) -0.043(6)
C4C 0.113(10) 0.042(6) 0.111(10) 0.021(6) -0.024(8) -0.029(6)
C1C 0.085(7) 0.066(7) 0.060(7) -0.004(5) -0.002(5) 0.009(5)
O1C 0.059(3) 0.048(4) 0.070(5) -0.001(3) 0.002(3) 0.008(3)
O2C 0.107(7) 0.189(12) 0.074(6) 0.000(6) -0.027(5) 0.054(7)
C2C 0.149(13) 0.088(10) 0.055(7) 0.007(6) 0.033(7) 0.025(9)
C18A 0.049(5) 0.039(5) 0.079(7) 0.002(5) 0.004(4) 0.004(4)
O3A 0.059(3) 0.042(4) 0.067(4) -0.005(3) 0.001(3) -0.008(3)
O4A 0.076(4) 0.043(4) 0.079(5) 0.002(3) -0.001(3) -0.014(3)
C19A 0.088(7) 0.049(6) 0.077(7) -0.003(5) -0.005(6) -0.011(5)
O2D 0.070(4) 0.071(5) 0.076(5) 0.008(4) -0.016(3) 0.022(3)
C3D 0.112(10) 0.070(9) 0.120(11) 0.040(8) -0.017(8) 0.010(7)
C4D 0.083(8) 0.136(14) 0.134(13) 0.056(11) -0.016(8) 0.024(9)
O1D 0.086(5) 0.056(4) 0.064(4) -0.003(3) 0.008(3) -0.013(3)
C1D 0.193(17) 0.116(13) 0.060(8) -0.006(8) 0.045(9) -0.045(12)
C2D 0.21(2) 0.136(17) 0.102(13) -0.012(12) 0.017(13) -0.003(15)

loop_
_atom_type_symbol
_atom_type_description
_atom_type_scat_dispersion_real
_atom_type_scat_dispersion_imag
_atom_type_scat_source
C C 0.0033 0.0016 'International Tables Vol C Tables 4.2.6.8 and 6.1.1.4'
H H 0.0000 0.0000 'International Tables Vol C Tables 4.2.6.8 and 6.1.1.4'
N N 0.0061 0.0033 'International Tables Vol C Tables 4.2.6.8 and 6.1.1.4'
O O 0.0106 0.0060 'International Tables Vol C Tables 4.2.6.8 and 6.1.1.4'
F F 0.0171 0.0103 'International Tables Vol C Tables 4.2.6.8 and 6.1.1.4'
Cu Cu 0.3201 1.2651 'International Tables Vol C Tables 4.2.6.8 and 6.1.1.4'
Gd Gd -0.1653 3.9035 'International Tables Vol C Tables 4.2.6.8 and 6.1.1.4'

loop_
_geom_angle_atom_site_label_1
_geom_angle_atom_site_label_2
_geom_angle_atom_site_label_3
_geom_angle
_geom_angle_site_symmetry_1
_geom_angle_site_symmetry_3
_geom_angle_publ_flag
O3C Gd1 O1A 136.1(2) . . ?
O3C Gd1 O2A 133.4(2) . . ?
O1A Gd1 O2A 66.9(2) . . ?
O3C Gd1 O4A 140.9(2) . . ?
O1A Gd1 O4A 74.3(2) . . ?
O2A Gd1 O4A 75.1(2) . . ?
O3C Gd1 O1C 77.9(2) . . ?
O1A Gd1 O1C 100.8(2) . . ?
O2A Gd1 O1C 146.1(2) . . ?
O4A Gd1 O1C 71.1(2) . . ?
O3C Gd1 O2D 77.8(2) . . ?
O1A Gd1 O2D 145.2(2) . . ?
O2A Gd1 O2D 96.9(2) . . ?
O4A Gd1 O2D 71.7(3) . . ?
O1C Gd1 O2D 75.1(2) . . ?
O3C Gd1 O1D 73.7(2) . . ?
O1A Gd1 O1D 76.6(2) . . ?
O2A Gd1 O1D 76.6(2) . . ?
O4A Gd1 O1D 145.4(2) . . ?
O1C Gd1 O1D 133.3(2) . . ?
O2D Gd1 O1D 131.6(3) . . ?
O3C Gd1 O5A 78.9(2) . . ?
O1A Gd1 O5A 61.1(2) . . ?
O2A Gd1 O5A 123.3(2) . . ?
O4A Gd1 O5A 109.4(2) . . ?
O1C Gd1 O5A 67.5(2) . . ?
O2D Gd1 O5A 139.1(2) . . ?
O1D Gd1 O5A 71.1(2) . . ?
O3C Gd1 O6A 77.3(2) . . ?
O1A Gd1 O6A 122.7(2) . . ?
O2A Gd1 O6A 59.8(2) . . ?
O4A Gd1 O6A 109.0(3) . . ?
O1C Gd1 O6A 135.3(2) . . ?
O2D Gd1 O6A 63.7(3) . . ?
O1D Gd1 O6A 72.3(3) . . ?
O5A Gd1 O6A 140.5(3) . . ?
O3C Gd1 Cu1 153.22(17) . . ?
O1A Gd1 Cu1 34.03(15) . . ?
O2A Gd1 Cu1 33.76(14) . . ?
O4A Gd1 Cu1 65.83(17) . . ?
O1C Gd1 Cu1 123.68(16) . . ?
O2D Gd1 Cu1 120.49(19) . . ?
O1D Gd1 Cu1 79.60(16) . . ?
O5A Gd1 Cu1 94.40(14) . . ?
O6A Gd1 Cu1 93.01(16) . . ?
N1A Cu1 N2A 84.5(4) . . ?
N1A Cu1 O2A 165.6(4) . . ?
N2A Cu1 O2A 94.0(3) . . ?
N1A Cu1 O1A 94.0(3) . . ?
N2A Cu1 O1A 168.0(4) . . ?
O2A Cu1 O1A 84.5(2) . . ?
N1A Cu1 O3A 101.7(3) . . ?
N2A Cu1 O3A 98.8(4) . . ?
O2A Cu1 O3A 92.7(3) . . ?
O1A Cu1 O3A 93.2(3) . . ?
N1A Cu1 Gd1 136.7(3) . . ?
N2A Cu1 Gd1 137.0(2) . . ?
O2A Cu1 Gd1 42.92(17) . . ?
O1A Cu1 Gd1 42.75(15) . . ?
O3A Cu1 Gd1 86.09(16) . . ?
C8A O2A Cu1 124.0(6) . . ?
C8A O2A Gd1 131.7(5) . . ?
Cu1 O2A Gd1 103.3(2) . . ?
C1A O1A Cu1 124.7(6) . . ?
C1A O1A Gd1 128.6(6) . . ?
Cu1 O1A Gd1 103.2(2) . . ?
C2A O5A C20A 116.7(7) . . ?
C2A O5A Gd1 117.8(5) . . ?
C20A O5A Gd1 125.3(6) . . ?
C14A N2A C15* 115.7(11) . . ?
C14A N2A C15A 121.5(10) . . ?
C15* N2A C15A 29.2(10) . . ?
C14A N2A Cu1 127.9(8) . . ?
C15* N2A Cu1 110.4(6) . . ?
C15A N2A Cu1 110.5(7) . . ?
C7A N1A C17A 115.8(9) . . ?
C7A N1A C17* 123.4(11) . . ?
C17A N1A C17* 29.6(11) . . ?
C7A N1A Cu1 126.8(7) . . ?
C17A N1A Cu1 111.8(6) . . ?
C17* N1A Cu1 109.7(8) . . ?
C17A C15A N2A 105.0(10) . . ?
C15A C17A C25A 102.8(14) . . ?
C15A C17A N1A 103.8(9) . . ?
C25A C17A N1A 111.5(11) . . ?
C15A C17A C24A 100.3(13) . . ?
C25A C17A C24A 118.0(12) . . ?
N1A C17A C24A 117.3(11) . . ?
C17* C15* C25* 100.9(14) . . ?
C17* C15* N2A 101.6(10) . . ?
C25* C15* N2A 116.2(13) . . ?
C15* C17* N1A 101.0(10) . . ?
C15* C17* C24A 40.9(8) . . ?
N1A C17* C24A 85.2(11) . . ?
C17A C24A C17* 5.1(7) . . ?
N1A C7A C6A 124.9(9) . . ?
C5A C6A C7A 118.1(9) . . ?
C5A C6A C1A 117.5(10) . . ?
C7A C6A C1A 124.2(9) . . ?
C4A C5A C6A 121.9(11) . . ?
C5A C4A C3A 120.9(10) . . ?
C2A C3A C4A 119.5(12) . . ?
C3A C2A C1A 121.7(10) . . ?
C3A C2A O5A 125.2(10) . . ?
C1A C2A O5A 113.0(7) . . ?
O1A C1A C2A 118.8(8) . . ?
O1A C1A C6A 123.0(9) . . ?
C2A C1A C6A 118.2(8) . . ?
O2A C8A C13A 125.2(8) . . ?
O2A C8A C9A 115.3(8) . . ?
C13A C8A C9A 119.4(8) . . ?
C10A C9A O6A 127.0(9) . . ?
C10A C9A C8A 119.4(10) . . ?
O6A C9A C8A 113.6(7) . . ?
C11A C10A C9A 121.5(10) . . ?
C12A C11A C10A 119.8(9) . . ?
C11A C12A C13A 120.9(10) . . ?
C8A C13A C12A 119.0(9) . . ?
C8A C13A C14A 123.4(9) . . ?
C12A C13A C14A 117.3(9) . . ?
N2A C14A C13A 124.1(10) . . ?
C9A O6A C22A 117.8(9) . . ?
C9A O6A C22* 107.1(14) . . ?
C22A O6A C22* 42.9(12) . . ?
C9A O6A Gd1 119.3(5) . . ?
C22A O6A Gd1 121.2(7) . . ?
C22* O6A Gd1 124.8(13) . . ?
C23A C22A O6A 104.9(11) . . ?
C23* C22* O6A 105.4(18) . . ?
O5A C20A C21A 114.6(12) . . ?
O4C C3C O3C 128.8(10) . . ?
O4C C3C C4C 116.4(10) . . ?
O3C C3C C4C 114.8(10) . . ?
C3C O3C Gd1 141.4(7) . . ?
F9C C4C F7C 106.2(14) . . ?
F9C C4C F7C* 124.6(16) . . ?
F7C C4C F7C* 22.5(11) . . ?
F9C C4C F8C* 76.5(14) . . ?
F7C C4C F8C* 124.6(16) . . ?
F7C* C4C F8C* 112.4(15) . . ?
F9C C4C F9C* 27.3(12) . . ?
F7C C4C F9C* 86.9(14) . . ?
F7C* C4C F9C* 108.8(15) . . ?
F8C* C4C F9C* 103.3(14) . . ?
F9C C4C F8C 105.9(13) . . ?
F7C C4C F8C 106.5(13) . . ?
F7C* C4C F8C 87.8(13) . . ?
F8C* C4C F8C 30.9(11) . . ?
F9C* C4C F8C 131.0(15) . . ?
F9C C4C C3C 113.5(14) . . ?
F7C C4C C3C 115.8(12) . . ?
F7C* C4C C3C 112.0(12) . . ?
F8C* C4C C3C 112.7(13) . . ?
F9C* C4C C3C 107.1(14) . . ?
F8C C4C C3C 108.4(10) . . ?
O2C C1C O1C 129.2(12) . . ?
O2C C1C C2C 115.2(11) . . ?
O1C C1C C2C 115.6(10) . . ?
C1C O1C Gd1 135.1(7) . . ?
F6C* C2C F5C 126.0(15) . . ?
F6C* C2C F6C 44.1(10) . . ?
F5C C2C F6C 107.0(14) . . ?
F6C* C2C F4C 59.6(12) . . ?
F5C C2C F4C 111.7(14) . . ?
F6C C2C F4C 103.5(13) . . ?
F6C* C2C F4C* 103.6(15) . . ?
F5C C2C F4C* 68.8(14) . . ?
F6C C2C F4C* 139.2(17) . . ?
F4C C2C F4C* 49.0(12) . . ?
F6C* C2C F5C* 105.8(15) . . ?
F5C C2C F5C* 39.0(11) . . ?
F6C C2C F5C* 71.1(14) . . ?
F4C C2C F5C* 135.3(16) . . ?
F4C* C2C F5C* 105.8(15) . . ?
F6C* C2C C1C 117.0(12) . . ?
F5C C2C C1C 115.1(13) . . ?
F6C C2C C1C 106.7(13) . . ?
F4C C2C C1C 111.9(11) . . ?
F4C* C2C C1C 111.6(14) . . ?
F5C* C2C C1C 112.1(14) . . ?
O3A C18A O4A 129.8(9) . . ?
O3A C18A C19A 117.7(8) . . ?
O4A C18A C19A 112.5(9) . . ?
C18A O3A Cu1 117.8(6) . . ?
C18A O4A Gd1 140.5(7) . . ?
F2A C19A F3A* 53.8(10) . . ?
F2A C19A F1A* 127.8(15) . . ?
F3A* C19A F1A* 104.4(13) . . ?
F2A C19A F3A 103.6(12) . . ?
F3A* C19A F3A 52.4(10) . . ?
F1A* C19A F3A 60.0(11) . . ?
F2A C19A F1A 110.5(13) . . ?
F3A* C19A F1A 131.7(13) . . ?
F1A* C19A F1A 44.5(9) . . ?
F3A C19A F1A 103.3(12) . . ?
F2A C19A F2A* 48.1(10) . . ?
F3A* C19A F2A* 100.7(12) . . ?
F1A* C19A F2A* 111.1(13) . . ?
F3A C19A F2A* 140.1(14) . . ?
F1A C19A F2A* 71.4(11) . . ?
F2A C19A C18A 117.4(11) . . ?
F3A* C19A C18A 115.0(11) . . ?
F1A* C19A C18A 114.8(12) . . ?
F3A C19A C18A 108.6(11) . . ?
F1A C19A C18A 112.2(10) . . ?
F2A* C19A C18A 109.9(11) . . ?
C3D O2D Gd1 128.3(8) . . ?
O2D C3D C4D 110.4(12) . . ?
C1D O1D Gd1 135.3(8) . . ?
C2D C1D O1D 115.2(15) . . ?

loop_
_geom_bond_atom_site_label_1
_geom_bond_atom_site_label_2
_geom_bond_distance
_geom_bond_site_symmetry_2
_geom_bond_publ_flag
Gd1 O3C 2.353(6) . ?
Gd1 O1A 2.364(5) . ?
Gd1 O2A 2.373(6) . ?
Gd1 O4A 2.410(7) . ?
Gd1 O1C 2.430(7) . ?
Gd1 O2D 2.448(7) . ?
Gd1 O1D 2.456(7) . ?
Gd1 O5A 2.658(6) . ?
Gd1 O6A 2.685(7) . ?
Gd1 Cu1 3.3908(13) . ?
Cu1 N1A 1.899(8) . ?
Cu1 N2A 1.914(9) . ?
Cu1 O2A 1.936(6) . ?
Cu1 O1A 1.949(6) . ?
Cu1 O3A 2.265(7) . ?
O2A C8A 1.353(10) . ?
O1A C1A 1.330(10) . ?
O5A C2A 1.398(11) . ?
O5A C20A 1.456(13) . ?
N2A C14A 1.275(14) . ?
N2A C15* 1.585(16) . ?
N2A C15A 1.512(15) . ?
N1A C7A 1.297(14) . ?
N1A C17A 1.586(15) . ?
N1A C17* 1.531(17) . ?
C15A C17A 1.452(18) . ?
C17A C25A 1.479(15) . ?
C17A C24A 1.550(10) . ?
C25* C15* 1.474(17) . ?
C15* C17* 1.494(17) . ?
C17* C24A 2.33(3) . ?
C7A C6A 1.430(16) . ?
C6A C5A 1.381(14) . ?
C6A C1A 1.431(13) . ?
C5A C4A 1.339(19) . ?
C4A C3A 1.361(18) . ?
C3A C2A 1.360(13) . ?
C2A C1A 1.376(14) . ?
C8A C13A 1.387(13) . ?
C8A C9A 1.404(13) . ?
C9A C10A 1.374(13) . ?
C9A O6A 1.378(12) . ?
C10A C11A 1.368(16) . ?
C11A C12A 1.355(15) . ?
C12A C13A 1.408(13) . ?
C13A C14A 1.464(16) . ?
O6A C22A 1.504(13) . ?
O6A C22* 1.55(2) . ?
C22A C23A 1.48(2) . ?
C22* C23* 1.47(2) . ?
C20A C21A 1.48(2) . ?
C3C O4C 1.240(13) . ?
C3C O3C 1.263(12) . ?
C3C C4C 1.515(15) . ?
C4C F9C 1.299(14) . ?
C4C F7C 1.315(14) . ?
C4C F7C* 1.333(14) . ?
C4C F8C* 1.334(14) . ?
C4C F9C* 1.340(14) . ?
C4C F8C 1.380(13) . ?
C1C O2C 1.187(13) . ?
C1C O1C 1.236(12) . ?
C1C C2C 1.537(17) . ?
C2C F6C* 1.308(14) . ?
C2C F5C 1.311(14) . ?
C2C F6C 1.330(14) . ?
C2C F4C 1.331(14) . ?
C2C F4C* 1.336(15) . ?
C2C F5C* 1.343(14) . ?
C18A O3A 1.227(12) . ?
C18A O4A 1.259(11) . ?
C18A C19A 1.538(15) . ?
C19A F2A 1.317(14) . ?
C19A F3A* 1.323(14) . ?
C19A F1A* 1.324(14) . ?
C19A F3A 1.333(14) . ?
C19A F1A 1.336(13) . ?
C19A F2A* 1.352(14) . ?
O2D C3D 1.453(14) . ?
C3D C4D 1.511(18) . ?
O1D C1D 1.422(14) . ?
C1D C2D 1.39(2) . ?

loop_
_geom_hbond_atom_site_label_D
_geom_hbond_atom_site_label_H
_geom_hbond_atom_site_label_A
_geom_hbond_distance_DH
_geom_hbond_distance_HA
_geom_hbond_distance_DA
_geom_hbond_angle_DHA
_geom_hbond_site_symmetry_A
O2D H2 O2C 0.86 1.80 2.607(13) 154.9 .
O1D H1 O4C 0.86 1.91 2.706(11) 152.6 .
